data_4070720
loop_
_publ_author_name
'Cabeza, Javier A.'
'del R\'io, Ignacio'
'Miguel, Daniel'
'P\'erez-Carre\~no, Enrique'
'S\'anchez-Vega, M. Gabriela'

_publ_section_title
;
 Reactivity of N-Heterocyclic Carbenes with [Ru3(CO)12] and [Os3(CO)12].
 Influence of Ligand Volume and Electronic Effects
;
_journal_issue 2
_journal_name_full Organometallics
_journal_page_first 211
_journal_paper_doi 10.1021/om7009655
_journal_volume 27
_journal_year 2008
_chemical_formula_moiety 'C15 H5 N O12 Ru3'
_chemical_formula_sum 'C15 H5 N O12 Ru3'
_chemical_formula_weight 694.41
_chemical_name_systematic
;
  ?
;
_space_group_IT_number 2
_symmetry_cell_setting triclinic
_symmetry_space_group_name_Hall '-P 1'
_symmetry_space_group_name_H-M 'P -1'
_atom_sites_solution_hydrogens geom
_atom_sites_solution_primary direct
_atom_sites_solution_secondary difmap
_audit_creation_method SHELXL-97
_cell_angle_alpha 84.78(5)
_cell_angle_beta 73.10(6)
_cell_angle_gamma 70.62(5)
_cell_formula_units_Z 2
_cell_length_a 8.332(4)
_cell_length_b 11.889(7)
_cell_length_c 11.904(7)
_cell_measurement_temperature 293(2)
_cell_volume 1064.3(11)
_computing_cell_refinement 'HKL Scalepack (Otwinowski & Minor 1997)'
_computing_data_collection 'Collect (Nonius BV, 1997-2000)'
_computing_data_reduction 'HKL Denzo and Scalepack (Otwinowski & Minor 1997)'
_computing_molecular_graphics 'EUCLID (Spek, 1982)'
_computing_publication_material 'SHELXL-97 (Sheldrick, 1997)'
_computing_structure_refinement 'SHELXL-97 (Sheldrick, 1997)'
_computing_structure_solution 'DIRDIF-96 (Beurskens et al., 1996)'
_diffrn_ambient_temperature 293(2)
_diffrn_detector_area_resol_mean 9
_diffrn_measured_fraction_theta_full 0.866
_diffrn_measured_fraction_theta_max 0.866
_diffrn_measurement_device '95mm CCD camera on \k-goniostat'
_diffrn_measurement_device_type KappaCCD
_diffrn_measurement_method CCD
_diffrn_radiation_monochromator 'horizontally mounted graphite crystal'
_diffrn_radiation_source 'fine-focus sealed tube'
_diffrn_radiation_type CuK\a
_diffrn_radiation_wavelength 1.54178
_diffrn_reflns_av_R_equivalents 0.0271
_diffrn_reflns_av_sigmaI/netI 0.0295
_diffrn_reflns_limit_h_max 10
_diffrn_reflns_limit_h_min -8
_diffrn_reflns_limit_k_max 14
_diffrn_reflns_limit_k_min -13
_diffrn_reflns_limit_l_max 14
_diffrn_reflns_limit_l_min -14
_diffrn_reflns_number 32216
_diffrn_reflns_theta_full 74.49
_diffrn_reflns_theta_max 74.49
_diffrn_reflns_theta_min 3.88
_exptl_absorpt_coefficient_mu 17.602
_exptl_absorpt_correction_T_max 0.700
_exptl_absorpt_correction_T_min 0.560
_exptl_absorpt_correction_type refdelf
_exptl_absorpt_process_details
;
Parkin S,Moezzi B & Hope H, (1995) J. Appl. Cryst. 28, 53-56
Cubic fit to sin(theta)/lambda - 24 parameters
;
_exptl_crystal_colour orange
_exptl_crystal_density_diffrn 2.167
_exptl_crystal_density_method 'not measured'
_exptl_crystal_description prism
_exptl_crystal_F_000 660
_exptl_crystal_size_max 0.10
_exptl_crystal_size_mid 0.03
_exptl_crystal_size_min 0.02
_refine_diff_density_max 1.687
_refine_diff_density_min -0.907
_refine_diff_density_rms 0.148
_refine_ls_extinction_method none
_refine_ls_goodness_of_fit_ref 1.002
_refine_ls_hydrogen_treatment constr
_refine_ls_matrix_type full
_refine_ls_number_parameters 307
_refine_ls_number_reflns 3765
_refine_ls_number_restraints 0
_refine_ls_restrained_S_all 1.002
_refine_ls_R_factor_all 0.0641
_refine_ls_R_factor_gt 0.0500
_refine_ls_shift/su_max 0.040
_refine_ls_shift/su_mean 0.001
_refine_ls_structure_factor_coef Fsqd
_refine_ls_weighting_details
; calc
  [1.00000+-1.00000exp(-12.50(sin\q/\l)^2^)]/
    [\s^2^(Fo^2^)+0.0000+0.0000*P+(0.1128P)^2^+0.0000sin\q/\l]
  where P = 0.33333Fo^2^ + 0.66667Fc^2^
;
_refine_ls_weighting_scheme calc
_refine_ls_wR_factor_gt 0.1343
_refine_ls_wR_factor_ref 0.1627
_reflns_number_gt 2866
_reflns_number_total 3765
_reflns_threshold_expression >2sigma(I)
_cod_data_source_file om7009655-file003.cif
_cod_data_source_block 2_(gt174f2)
_cod_depositor_comments
;
The following automatic conversions were performed:

'_symmetry_cell_setting' value 'Triclinic' changed to 'triclinic'
according to /home/saulius/struct/CIF-dictionaries/cif_core.dic
dictionary named 'cif_core.dic' version 2.4.1 from 2010-06-29.

Automatic conversion script
Id: cif_fix_values 1715 2011-07-08 13:25:40Z adriana 
;
_cod_original_cell_volume 1064.3(10)
_cod_original_sg_symbol_H-M P-1
_cod_database_code 4070720

loop_
_symmetry_equiv_pos_as_xyz
'x, y, z'
'-x, -y, -z'

loop_
_atom_site_label
_atom_site_type_symbol
_atom_site_fract_x
_atom_site_fract_y
_atom_site_fract_z
_atom_site_U_iso_or_equiv
_atom_site_adp_type
_atom_site_occupancy
_atom_site_symmetry_multiplicity
_atom_site_calc_flag
_atom_site_refinement_flags
_atom_site_disorder_assembly
_atom_site_disorder_group
Ru6 Ru 0.9224(6) 0.2496(4) 0.1073(3) 0.0364(8) Uani 0.10 1 d P A 2
Ru4 Ru 0.7744(5) 0.2917(4) 0.3534(3) 0.0338(8) Uani 0.10 1 d P A 2
Ru5 Ru 1.1498(5) 0.2084(5) 0.2564(4) 0.0453(10) Uani 0.10 1 d P A 2
O101 O 1.0210(16) -0.0297(7) 0.3700(7) 0.114(3) Uani 1 1 d . B 1
O301 O 1.0563(16) -0.0398(8) 0.1114(8) 0.112(3) Uani 1 1 d . B 1
O303 O 1.1605(15) 0.2293(10) -0.1388(6) 0.113(3) Uani 1 1 d . B 1
C203 C 0.6771(14) 0.2870(12) 0.0680(9) 0.089(3) Uani 1 1 d . B 1
O203 O 0.6252(13) 0.2887(13) -0.0079(8) 0.134(4) Uani 1 1 d . B 1
C101 C 0.9953(15) 0.0693(10) 0.3622(8) 0.083(3) Uani 1 1 d . B 1
C303 C 1.1384(13) 0.2214(10) -0.0437(8) 0.074(2) Uani 1 1 d . B 1
C301 C 1.0700(17) 0.0508(13) 0.1202(8) 0.089(3) Uani 1 1 d . B 1
O1 O 0.6314(9) 0.2034(9) 0.5295(5) 0.092(2) Uani 1 1 d . B 1
N1 N 0.7410(10) 0.2787(7) 0.6325(6) 0.0732(19) Uani 1 1 d . B 1
C1 C 0.7628(10) 0.2490(8) 0.5251(7) 0.0605(18) Uani 1 1 d . B 1
O103 O 0.8746(17) 0.5103(9) 0.3762(9) 0.119(3) Uani 1 1 d . B 1
O202 O 0.4126(15) 0.4285(12) 0.3855(11) 0.151(5) Uani 1 1 d . B 1
O201 O 0.6839(17) 0.0519(11) 0.2953(13) 0.133(4) Uani 1 1 d . B 1
C202 C 0.5384(14) 0.3760(12) 0.3291(10) 0.094(3) Uani 1 1 d . B 1
C2 C 0.5936(17) 0.2569(13) 0.7103(9) 0.101(4) Uani 1 1 d . B 1
H2 H 0.5526 0.2701 0.7910 0.121 Uiso 1 1 calc R B 1
C103 C 0.9055(17) 0.4102(11) 0.3683(8) 0.087(3) Uani 1 1 d . B 1
C4 C 0.8526(18) 0.3205(12) 0.6760(9) 0.091(3) Uani 1 1 d . B 1
H4C H 0.8023 0.3358 0.7588 0.137 Uiso 1 1 calc R B 1
H4B H 0.8634 0.3928 0.6365 0.137 Uiso 1 1 calc R B 1
H4A H 0.9675 0.2613 0.6622 0.137 Uiso 1 1 calc R B 1
C201 C 0.728(2) 0.1466(17) 0.2529(16) 0.157(10) Uani 1 1 d . B 1
C3 C 0.5220(15) 0.2116(15) 0.6417(9) 0.101(4) Uani 1 1 d . B 1
H3 H 0.4192 0.1907 0.6666 0.121 Uiso 1 1 calc R B 1
O102 O 1.2761(13) 0.1906(16) 0.4573(11) 0.160(6) Uani 1 1 d . B 1
C102 C 1.1569(15) 0.2055(14) 0.4263(10) 0.096(3) Uani 1 1 d . B 1
O304 O 1.2050(15) 0.4249(10) 0.1511(9) 0.117(3) Uani 1 1 d . B 1
O204 O 0.8113(18) 0.5253(8) 0.1234(10) 0.129(4) Uani 1 1 d . B 1
C304 C 1.1628(15) 0.3432(12) 0.1473(12) 0.094(3) Uani 1 1 d . B 1
C204 C 0.8039(19) 0.4373(12) 0.1534(12) 0.099(3) Uani 1 1 d . B 1
O302 O 1.4987(13) 0.0508(14) 0.1181(15) 0.168(6) Uani 1 1 d . B 1
C302 C 1.3586(14) 0.1092(13) 0.1239(12) 0.098(4) Uani 1 1 d . B 1
Ru3 Ru 1.12304(8) 0.19723(6) 0.12269(5) 0.0587(2) Uani 0.90 1 d P B 1
Ru1 Ru 0.95729(7) 0.23798(6) 0.36775(5) 0.0517(2) Uani 0.90 1 d P B 1
Ru2 Ru 0.74628(8) 0.29201(7) 0.20800(5) 0.0614(3) Uani 0.90 1 d P B 1

loop_
_atom_site_aniso_label
_atom_site_aniso_U_11
_atom_site_aniso_U_22
_atom_site_aniso_U_33
_atom_site_aniso_U_23
_atom_site_aniso_U_13
_atom_site_aniso_U_12
Ru6 0.050(2) 0.035(2) 0.0300(15) -0.0003(14) -0.0108(14) -0.0201(17)
Ru4 0.0315(16) 0.034(2) 0.0365(16) 0.0051(14) -0.0126(13) -0.0094(14)
Ru5 0.0376(18) 0.050(3) 0.047(2) -0.0126(18) -0.0104(16) -0.0112(18)
O101 0.191(9) 0.045(4) 0.093(5) 0.010(3) -0.056(5) -0.008(4)
O301 0.184(9) 0.067(5) 0.100(5) 0.002(4) -0.038(5) -0.061(6)
O303 0.175(9) 0.127(7) 0.057(4) 0.011(4) -0.019(4) -0.090(7)
C203 0.078(5) 0.120(10) 0.075(5) 0.003(5) -0.036(5) -0.027(6)
O203 0.106(6) 0.211(13) 0.092(5) -0.001(6) -0.050(5) -0.042(7)
C101 0.105(7) 0.067(7) 0.071(5) 0.002(4) -0.040(5) -0.006(5)
C303 0.087(5) 0.080(6) 0.067(5) 0.003(4) -0.019(4) -0.042(5)
C301 0.114(8) 0.101(9) 0.055(4) 0.005(4) -0.022(4) -0.041(6)
O1 0.078(4) 0.147(7) 0.063(3) 0.010(4) -0.020(3) -0.055(4)
N1 0.083(4) 0.062(4) 0.058(3) -0.003(3) -0.013(3) -0.007(3)
C1 0.061(4) 0.065(5) 0.059(4) 0.010(3) -0.024(3) -0.021(3)
O103 0.176(9) 0.077(6) 0.103(6) -0.007(4) -0.006(5) -0.066(6)
O202 0.115(7) 0.124(9) 0.137(8) 0.016(7) 0.016(6) 0.014(6)
O201 0.139(8) 0.088(7) 0.198(12) 0.008(7) -0.058(8) -0.059(6)
C202 0.069(5) 0.092(8) 0.089(6) 0.009(5) -0.006(5) 0.002(5)
C2 0.103(7) 0.110(9) 0.059(5) 0.003(5) -0.001(5) -0.014(6)
C103 0.125(8) 0.076(7) 0.066(5) 0.003(4) -0.005(5) -0.058(6)
C4 0.128(8) 0.088(7) 0.076(5) -0.017(5) -0.040(6) -0.045(6)
C201 0.152(12) 0.139(14) 0.163(13) -0.095(12) -0.122(12) 0.065(11)
C3 0.080(6) 0.153(12) 0.074(6) 0.016(6) -0.014(5) -0.052(7)
O102 0.082(5) 0.273(19) 0.133(8) -0.006(9) -0.045(5) -0.054(8)
C102 0.079(6) 0.127(10) 0.092(6) -0.009(6) -0.039(5) -0.030(6)
O304 0.129(7) 0.114(7) 0.120(7) -0.012(5) -0.006(5) -0.076(6)
O204 0.187(11) 0.059(5) 0.125(7) 0.031(5) -0.034(7) -0.035(5)
C304 0.078(6) 0.086(8) 0.110(8) -0.007(6) -0.002(5) -0.036(6)
C204 0.125(9) 0.071(7) 0.113(8) 0.022(6) -0.056(7) -0.033(6)
O302 0.078(5) 0.179(12) 0.232(14) -0.087(11) -0.056(7) 0.012(6)
C302 0.073(6) 0.107(9) 0.112(8) -0.034(7) -0.030(5) -0.013(6)
Ru3 0.0570(4) 0.0611(4) 0.0571(3) -0.0066(3) -0.0100(2) -0.0210(3)
Ru1 0.0534(3) 0.0519(4) 0.0520(3) 0.0018(2) -0.0159(2) -0.0190(2)
Ru2 0.0568(4) 0.0632(5) 0.0596(4) 0.0073(3) -0.0192(3) -0.0123(3)

loop_
_atom_type_symbol
_atom_type_description
_atom_type_scat_dispersion_real
_atom_type_scat_dispersion_imag
_atom_type_scat_source
C C 0.0180 0.0090 'International Tables Vol C Tables 4.2.6.8 and 6.1.1.4'
H H 0.0000 0.0000 'International Tables Vol C Tables 4.2.6.8 and 6.1.1.4'
N N 0.0310 0.0180 'International Tables Vol C Tables 4.2.6.8 and 6.1.1.4'
O O 0.0490 0.0320 'International Tables Vol C Tables 4.2.6.8 and 6.1.1.4'
Ru Ru 0.0550 3.2960 'International Tables Vol C Tables 4.2.6.8 and 6.1.1.4'

loop_
_geom_angle_atom_site_label_1
_geom_angle_atom_site_label_2
_geom_angle_atom_site_label_3
_geom_angle
Ru4 Ru6 Ru5 60.08(13)
Ru6 Ru4 Ru5 60.11(15)
Ru4 Ru5 Ru6 59.81(14)
O203 C203 Ru2 174.8(11)
O101 C101 Ru1 172.7(8)
O303 C303 Ru3 174.4(11)
O301 C301 Ru3 172.9(11)
C1 O1 C3 110.0(8)
C1 N1 C2 112.1(9)
C1 N1 C4 128.1(9)
C2 N1 C4 119.7(9)
N1 C1 O1 106.1(7)
N1 C1 Ru1 135.1(7)
O1 C1 Ru1 118.2(6)
O202 C202 Ru2 170.8(12)
C3 C2 N1 104.9(9)
C3 C2 H2 127.6
N1 C2 H2 127.6
O103 C103 Ru1 175.5(10)
N1 C4 H4C 109.5
N1 C4 H4B 109.5
H4C C4 H4B 109.5
N1 C4 H4A 109.5
H4C C4 H4A 109.5
H4B C4 H4A 109.5
O201 C201 Ru2 169.4(14)
C2 C3 O1 106.8(10)
C2 C3 H3 126.6
O1 C3 H3 126.6
O102 C102 Ru1 176.7(15)
O304 C304 Ru3 171.7(10)
O204 C204 Ru2 169.8(13)
O302 C302 Ru3 174.4(11)
C302 Ru3 C304 90.1(6)
C302 Ru3 C303 103.7(5)
C304 Ru3 C303 96.4(5)
C302 Ru3 C301 90.7(6)
C304 Ru3 C301 172.5(5)
C303 Ru3 C301 90.7(4)
C302 Ru3 Ru1 100.6(4)
C304 Ru3 Ru1 78.1(4)
C303 Ru3 Ru1 155.0(3)
C301 Ru3 Ru1 94.3(3)
C302 Ru3 Ru2 158.2(5)
C304 Ru3 Ru2 94.7(3)
C303 Ru3 Ru2 96.9(3)
C301 Ru3 Ru2 81.9(4)
Ru1 Ru3 Ru2 59.79(5)
C102 Ru1 C101 89.8(6)
C102 Ru1 C103 94.2(6)
C101 Ru1 C103 176.0(5)
C102 Ru1 C1 99.4(4)
C101 Ru1 C1 89.2(4)
C103 Ru1 C1 90.4(4)
C102 Ru1 Ru2 160.4(4)
C101 Ru1 Ru2 92.9(3)
C103 Ru1 Ru2 83.2(4)
C1 Ru1 Ru2 100.0(2)
C102 Ru1 Ru3 101.2(4)
C101 Ru1 Ru3 80.9(3)
C103 Ru1 Ru3 98.0(3)
C1 Ru1 Ru3 157.0(2)
Ru2 Ru1 Ru3 60.22(5)
C201 Ru2 C203 92.0(5)
C201 Ru2 C202 94.3(7)
C203 Ru2 C202 108.5(5)
C201 Ru2 C204 171.5(7)
C203 Ru2 C204 90.3(6)
C202 Ru2 C204 92.8(6)
C201 Ru2 Ru1 81.7(3)
C203 Ru2 Ru1 159.7(3)
C202 Ru2 Ru1 91.3(4)
C204 Ru2 Ru1 93.4(4)
C201 Ru2 Ru3 92.0(5)
C203 Ru2 Ru3 101.2(3)
C202 Ru2 Ru3 149.3(4)
C204 Ru2 Ru3 79.5(4)
Ru1 Ru2 Ru3 59.98(5)

loop_
_geom_bond_atom_site_label_1
_geom_bond_atom_site_label_2
_geom_bond_distance
Ru6 Ru4 2.847(5)
Ru6 Ru5 2.856(6)
Ru4 Ru5 2.855(6)
O101 C101 1.124(14)
O301 C301 1.138(15)
O303 C303 1.094(11)
C203 O203 1.106(12)
C203 Ru2 1.926(9)
C101 Ru1 1.928(12)
C303 Ru3 1.948(9)
C301 Ru3 1.937(15)
O1 C1 1.361(11)
O1 C3 1.371(13)
N1 C1 1.303(11)
N1 C2 1.392(16)
N1 C4 1.419(14)
C1 Ru1 2.071(8)
O103 C103 1.138(15)
O202 C202 1.082(14)
O201 C201 1.31(3)
C202 Ru2 1.934(10)
C2 C3 1.37(2)
C2 H2 0.9300
C103 Ru1 1.948(12)
C4 H4C 0.9600
C4 H4B 0.9600
C4 H4A 0.9600
C201 Ru2 1.81(3)
C3 H3 0.9300
O102 C102 1.112(13)
C102 Ru1 1.897(10)
O304 C304 1.145(16)
O204 C204 1.090(15)
C304 Ru3 1.934(14)
C204 Ru2 1.950(14)
O302 C302 1.128(14)
C302 Ru3 1.897(11)
Ru3 Ru1 2.850(2)
Ru3 Ru2 2.857(2)
Ru1 Ru2 2.8446(18)

loop_
_geom_torsion_atom_site_label_1
_geom_torsion_atom_site_label_2
_geom_torsion_atom_site_label_3
_geom_torsion_atom_site_label_4
_geom_torsion
C2 N1 C1 O1 -1.5(11)
C4 N1 C1 O1 173.9(10)
C2 N1 C1 Ru1 -172.6(8)
C4 N1 C1 Ru1 2.9(15)
C3 O1 C1 N1 3.3(12)
C3 O1 C1 Ru1 176.1(8)
C1 N1 C2 C3 -0.7(13)
C4 N1 C2 C3 -176.6(11)
N1 C2 C3 O1 2.6(14)
C1 O1 C3 C2 -3.7(15)
N1 C1 Ru1 C102 28.3(10)
O1 C1 Ru1 C102 -142.0(8)
N1 C1 Ru1 C101 118.0(9)
O1 C1 Ru1 C101 -52.3(7)
N1 C1 Ru1 C103 -66.1(10)
O1 C1 Ru1 C103 123.7(8)
N1 C1 Ru1 Ru2 -149.2(8)
O1 C1 Ru1 Ru2 40.5(7)
N1 C1 Ru1 Ru3 -178.1(5)
O1 C1 Ru1 Ru3 11.7(11)
C302 Ru3 Ru1 C102 17.1(7)
C304 Ru3 Ru1 C102 -70.7(6)
C303 Ru3 Ru1 C102 -150.2(9)
C301 Ru3 Ru1 C102 108.6(6)
Ru2 Ru3 Ru1 C102 -173.3(5)
C302 Ru3 Ru1 C101 -70.9(6)
C304 Ru3 Ru1 C101 -158.7(5)
C303 Ru3 Ru1 C101 121.8(8)
C301 Ru3 Ru1 C101 20.7(5)
Ru2 Ru3 Ru1 C101 98.7(3)
C302 Ru3 Ru1 C103 113.1(6)
C304 Ru3 Ru1 C103 25.3(6)
C303 Ru3 Ru1 C103 -54.2(8)
C301 Ru3 Ru1 C103 -155.4(6)
Ru2 Ru3 Ru1 C103 -77.4(4)
C302 Ru3 Ru1 C1 -136.4(8)
C304 Ru3 Ru1 C1 135.8(7)
C303 Ru3 Ru1 C1 56.3(9)
C301 Ru3 Ru1 C1 -44.9(7)
Ru2 Ru3 Ru1 C1 33.2(6)
C302 Ru3 Ru1 Ru2 -169.6(5)
C304 Ru3 Ru1 Ru2 102.6(4)
C303 Ru3 Ru1 Ru2 23.1(7)
C102 Ru1 Ru2 C203 44.0(18)
C101 Ru1 Ru2 C203 -53.6(12)
C103 Ru1 Ru2 C203 127.4(12)
C1 Ru1 Ru2 C203 -143.3(12)
Ru3 Ru1 Ru2 C203 24.1(12)
C102 Ru1 Ru2 C202 -148.8(14)
C101 Ru1 Ru2 C202 113.6(6)
C103 Ru1 Ru2 C202 -65.4(5)
C1 Ru1 Ru2 C202 23.8(5)
Ru3 Ru1 Ru2 C202 -168.7(4)
C102 Ru1 Ru2 C204 -56.0(14)
C101 Ru1 Ru2 C204 -153.6(6)
C103 Ru1 Ru2 C204 27.5(6)
C1 Ru1 Ru2 C204 116.7(5)
Ru3 Ru1 Ru2 C204 -75.8(5)
C102 Ru1 Ru2 Ru3 19.9(14)
C101 Ru1 Ru2 Ru3 -77.7(4)
C103 Ru1 Ru2 Ru3 103.3(3)
C1 Ru1 Ru2 Ru3 -167.5(3)
C302 Ru3 Ru2 C201 -50.6(11)
C304 Ru3 Ru2 C201 -152.6(6)
C303 Ru3 Ru2 C201 110.4(5)
C301 Ru3 Ru2 C201 20.6(4)
Ru1 Ru3 Ru2 C201 -79.2(3)
C302 Ru3 Ru2 C203 -143.1(12)
C304 Ru3 Ru2 C203 115.0(6)
C303 Ru3 Ru2 C203 17.9(5)
C301 Ru3 Ru2 C203 -71.8(5)
Ru1 Ru3 Ru2 C203 -171.7(4)
C302 Ru3 Ru2 C202 51.2(13)
C304 Ru3 Ru2 C202 -50.8(9)
C303 Ru3 Ru2 C202 -147.8(8)
C301 Ru3 Ru2 C202 122.4(8)
Ru1 Ru3 Ru2 C202 22.6(8)
C302 Ru3 Ru2 C204 128.7(12)
C304 Ru3 Ru2 C204 26.8(6)
C303 Ru3 Ru2 C204 -70.2(5)
C301 Ru3 Ru2 C204 -160.0(5)
Ru1 Ru3 Ru2 C204 100.1(4)
C302 Ru3 Ru2 Ru1 28.6(11)
C304 Ru3 Ru2 Ru1 -73.4(4)
C303 Ru3 Ru2 Ru1 -170.4(3)
C301 Ru3 Ru2 Ru1 99.8(3)
